data_7155759
loop_
_publ_author_name
'Zubkov, Fedor Ivanovich'
'Kvyatkovskaya, Elizaveta Alexandrovna'
'Nikitina, Eugeniya V.'
'Amoyaw, Prince'
'Kouznetsov, Vladimir'
'Lazarenko , Vladimir'
'Khrustalev, Victor N.'

_publ_section_title
;
 Comment on "An unexpected formation of the novel
 7-oxa-2azabicyclo[2.2.1]hept-5-ene skeleton during the reaction of
 furfurylamine with maleimides and their bioprospection using a zebrafish
 embryo model" by C. E. Puerto Galvis and V. V. Kouznetsov, Org. Biomol.
 Chem., 2013, 11, 407
;
_journal_name_full 'Org. Biomol. Chem.'
_journal_paper_doi 10.1039/C7OB01207A
_journal_year 2017
_chemical_absolute_configuration unk
_chemical_formula_moiety 'C16 H16 N2 O3'
_chemical_formula_sum 'C16 H16 N2 O3'
_chemical_formula_weight 284.31
_space_group_crystal_system orthorhombic
_space_group_IT_number 29
_space_group_name_Hall 'P 2c -2ac'
_space_group_name_H-M_alt 'P c a 21'
_symmetry_space_group_name_Hall 'P 2c -2ac'
_symmetry_space_group_name_H-M 'P c a 21'
_atom_sites_solution_hydrogens mixed
_atom_sites_solution_primary difmap
_atom_sites_solution_secondary difmap
_audit_creation_method SHELXL-2014/6
_audit_update_record
;
2017-04-29 deposited with the CCDC.
2017-07-07 downloaded from the CCDC.
;
_cell_angle_alpha 90
_cell_angle_beta 90
_cell_angle_gamma 90
_cell_formula_units_Z 4
_cell_length_a 17.231(3)
_cell_length_b 14.729(3)
_cell_length_c 5.6114(11)
_cell_measurement_reflns_used 500
_cell_measurement_temperature 100(2)
_cell_measurement_theta_max 33.0
_cell_measurement_theta_min 2.5
_cell_volume 1424.1(5)
_computing_cell_refinement 'iMosflm (Battye et al., 2011)'
_computing_data_collection 'Marccd (Doyle, 2011)'
_computing_data_reduction iMosflm
_computing_molecular_graphics 'SHELXTL (Sheldrick, 2015)'
_computing_publication_material SHELXTL
_computing_structure_refinement 'SHELXL (Sheldrick, 2015)'
_computing_structure_solution 'SHELXT (Sheldrick, 2015)'
_diffrn_ambient_temperature 100(2)
_diffrn_measured_fraction_theta_full 0.977
_diffrn_measured_fraction_theta_max 0.957
_diffrn_measurement_device_type 'Rayonix SX165 CCD'
_diffrn_measurement_method '/f scan'
_diffrn_radiation_type synchrotron
_diffrn_radiation_wavelength 0.96990
_diffrn_reflns_av_R_equivalents 0.0717
_diffrn_reflns_av_unetI/netI 0.1403
_diffrn_reflns_Laue_measured_fraction_full 0.977
_diffrn_reflns_Laue_measured_fraction_max 0.957
_diffrn_reflns_limit_h_max 21
_diffrn_reflns_limit_h_min -21
_diffrn_reflns_limit_k_max 18
_diffrn_reflns_limit_k_min -18
_diffrn_reflns_limit_l_max 6
_diffrn_reflns_limit_l_min -6
_diffrn_reflns_number 20771
_diffrn_reflns_point_group_measured_fraction_full 0.979
_diffrn_reflns_point_group_measured_fraction_max 0.956
_diffrn_reflns_theta_full 35.587
_diffrn_reflns_theta_max 38.445
_diffrn_reflns_theta_min 2.483
_exptl_absorpt_coefficient_mu 0.195
_exptl_absorpt_correction_T_max 0.987
_exptl_absorpt_correction_T_min 0.987
_exptl_absorpt_correction_type multi-scan
_exptl_absorpt_process_details 'Scala (Evans, 2006)'
_exptl_crystal_colour colourless
_exptl_crystal_density_diffrn 1.326
_exptl_crystal_description prism
_exptl_crystal_F_000 600
_exptl_crystal_size_max 0.03
_exptl_crystal_size_mid 0.03
_exptl_crystal_size_min 0.03
_refine_diff_density_max 0.525
_refine_diff_density_min -0.302
_refine_diff_density_rms 0.062
_refine_ls_abs_structure_details
;
 Flack x determined using 598 quotients [(I+)-(I-)]/[(I+)+(I-)]
 (Parsons, Flack and Wagner, Acta Cryst. B69 (2013) 249-259).
;
_refine_ls_abs_structure_Flack 0.2(8)
_refine_ls_extinction_coef 0.008(1)
_refine_ls_extinction_expression Fc^*^=kFc[1+0.001xFc^2^\l^3^/sin(2\q)]^-1/4^
_refine_ls_extinction_method SHELXL
_refine_ls_goodness_of_fit_ref 1.008
_refine_ls_hydrogen_treatment constr
_refine_ls_matrix_type full
_refine_ls_number_parameters 192
_refine_ls_number_reflns 3004
_refine_ls_number_restraints 1
_refine_ls_restrained_S_all 1.008
_refine_ls_R_factor_all 0.1411
_refine_ls_R_factor_gt 0.0792
_refine_ls_shift/su_max 0.000
_refine_ls_shift/su_mean 0.000
_refine_ls_structure_factor_coef Fsqd
_refine_ls_weighting_details 'w=1/[\s^2^(Fo^2^)+(0.01P)^2^+1.2P] where P=(Fo^2^+2Fc^2^)/3'
_refine_ls_weighting_scheme calc
_refine_ls_wR_factor_gt 0.1694
_refine_ls_wR_factor_ref 0.1934
_reflns_Friedel_coverage 0.804
_reflns_Friedel_fraction_full 0.982
_reflns_Friedel_fraction_max 0.954
_reflns_number_gt 1676
_reflns_number_total 3004
_reflns_threshold_expression 'I > 2\s(I)'
_cod_data_source_file c7ob01207a2.cif
_cod_data_source_block 7h
_cod_database_code 7155759
_shelx_space_group_comment
;
The symmetry employed for this shelxl refinement is uniquely defined
by the following loop, which should always be used as a source of
symmetry information in preference to the above space-group names.
They are only intended as comments.
;
_shelx_estimated_absorpt_t_min 0.994
_shelx_estimated_absorpt_t_max 0.994
_shelxl_version_number 2014/6

loop_
_space_group_symop_operation_xyz
'x, y, z'
'-x, -y, z+1/2'
'x+1/2, -y, z'
'-x+1/2, y, z+1/2'

loop_
_atom_site_label
_atom_site_type_symbol
_atom_site_fract_x
_atom_site_fract_y
_atom_site_fract_z
_atom_site_U_iso_or_equiv
_atom_site_adp_type
_atom_site_occupancy
_atom_site_site_symmetry_order
_atom_site_calc_flag
_atom_site_refinement_flags_posn
_atom_site_refinement_flags_adp
O1 O 0.2947(2) 0.4914(3) 0.3425(9) 0.0559(11) Uani 1 1 d . .
O2 O 0.4593(2) 0.4327(3) 0.9621(9) 0.0614(13) Uani 1 1 d . .
O3 O 0.3296(3) 0.8673(3) 0.3554(11) 0.0744(15) Uani 1 1 d . .
N1 N 0.3736(2) 0.4396(3) 0.6450(9) 0.0480(13) Uani 1 1 d . .
N2 N 0.2997(3) 0.6626(4) 0.6002(13) 0.0731(18) Uani 1 1 d . .
H2 H 0.2600 0.6451 0.7001 0.088 Uiso 1 1 d R U
C2 C 0.3367(3) 0.5070(4) 0.5119(12) 0.0487(16) Uani 1 1 d . .
C3 C 0.3594(4) 0.5983(4) 0.6107(15) 0.063(2) Uani 1 1 d . .
H3 H 0.4006 0.6216 0.5011 0.076 Uiso 1 1 calc R U
C4 C 0.4010(3) 0.5769(4) 0.8430(12) 0.0508(16) Uani 1 1 d . .
H4A H 0.4500 0.6115 0.8553 0.061 Uiso 1 1 calc R U
H4B H 0.3678 0.5918 0.9816 0.061 Uiso 1 1 calc R U
C5 C 0.4168(4) 0.4769(4) 0.8323(13) 0.0530(16) Uani 1 1 d . .
C6 C 0.3661(3) 0.3459(4) 0.6079(13) 0.0489(15) Uani 1 1 d . .
C7 C 0.3947(4) 0.3034(5) 0.4012(13) 0.063(2) Uani 1 1 d . .
H7 H 0.4197 0.3385 0.2816 0.076 Uiso 1 1 calc R U
C8 C 0.3865(4) 0.2114(5) 0.3720(14) 0.0644(19) Uani 1 1 d . .
H8 H 0.4034 0.1844 0.2273 0.077 Uiso 1 1 calc R U
C9 C 0.3546(4) 0.1570(5) 0.5464(15) 0.072(2) Uani 1 1 d . .
H9 H 0.3524 0.0929 0.5283 0.087 Uiso 1 1 calc R U
C10 C 0.3255(4) 0.1994(5) 0.7515(13) 0.0596(19) Uani 1 1 d . .
H10 H 0.3019 0.1638 0.8727 0.072 Uiso 1 1 calc R U
C11 C 0.3306(4) 0.2907(4) 0.7786(13) 0.0535(17) Uani 1 1 d . .
H11 H 0.3094 0.3180 0.9175 0.064 Uiso 1 1 calc R U
C12 C 0.3289(6) 0.7534(5) 0.6737(15) 0.079(2) Uani 1 1 d . .
H12A H 0.2839 0.7904 0.7248 0.095 Uiso 1 1 calc R U
H12B H 0.3628 0.7451 0.8145 0.095 Uiso 1 1 calc R U
C13 C 0.3725(5) 0.8053(6) 0.4932(17) 0.079(3) Uani 1 1 d . .
C14 C 0.4450(5) 0.8019(6) 0.401(2) 0.102(3) Uani 1 1 d . .
H14 H 0.4855 0.7620 0.4484 0.122 Uiso 1 1 calc R U
C15 C 0.4494(5) 0.8685(6) 0.221(2) 0.094(3) Uani 1 1 d . .
H15 H 0.4947 0.8848 0.1340 0.112 Uiso 1 1 calc R U
C16 C 0.3780(4) 0.9054(6) 0.1921(15) 0.072(2) Uani 1 1 d . .
C17 C 0.3436(6) 0.9741(5) 0.0347(19) 0.095(3) Uani 1 1 d . .
H17A H 0.3322 1.0290 0.1268 0.143 Uiso 1 1 calc R U
H17B H 0.2955 0.9503 -0.0343 0.143 Uiso 1 1 calc R U
H17C H 0.3802 0.9888 -0.0933 0.143 Uiso 1 1 calc R U

loop_
_atom_site_aniso_label
_atom_site_aniso_U_11
_atom_site_aniso_U_22
_atom_site_aniso_U_33
_atom_site_aniso_U_23
_atom_site_aniso_U_13
_atom_site_aniso_U_12
O1 0.048(2) 0.073(3) 0.047(3) 0.011(2) -0.005(2) 0.009(2)
O2 0.051(2) 0.079(3) 0.054(3) 0.021(3) -0.013(2) 0.001(2)
O3 0.085(3) 0.054(3) 0.085(4) 0.006(3) -0.001(4) 0.009(3)
N1 0.034(2) 0.064(3) 0.047(3) 0.017(3) -0.005(2) -0.002(2)
N2 0.070(4) 0.080(4) 0.069(4) 0.016(3) 0.010(3) 0.005(3)
C2 0.041(3) 0.063(4) 0.042(4) 0.019(3) 0.003(3) 0.002(3)
C3 0.050(3) 0.062(4) 0.077(5) 0.036(4) -0.021(4) -0.009(3)
C4 0.043(3) 0.069(4) 0.040(4) 0.009(3) 0.001(3) -0.006(3)
C5 0.044(3) 0.068(4) 0.047(4) 0.021(4) -0.003(4) -0.001(3)
C6 0.037(3) 0.054(4) 0.056(4) 0.013(3) -0.005(3) 0.000(3)
C7 0.062(4) 0.082(5) 0.046(5) 0.014(4) 0.002(4) -0.013(4)
C8 0.068(4) 0.081(5) 0.044(4) 0.000(4) 0.003(4) -0.006(4)
C9 0.070(4) 0.070(4) 0.076(6) 0.006(4) -0.018(5) -0.012(4)
C10 0.055(4) 0.069(5) 0.055(5) 0.016(4) 0.006(3) -0.002(3)
C11 0.046(3) 0.058(4) 0.056(5) 0.020(3) 0.007(3) 0.000(3)
C12 0.110(6) 0.060(5) 0.068(6) 0.013(4) -0.002(5) 0.007(4)
C13 0.066(5) 0.091(6) 0.081(6) -0.022(5) -0.022(5) 0.026(4)
C14 0.077(6) 0.096(6) 0.132(10) 0.036(6) -0.016(6) -0.007(5)
C15 0.080(6) 0.091(6) 0.110(8) 0.013(6) 0.007(5) -0.019(5)
C16 0.065(4) 0.087(5) 0.062(5) -0.021(4) -0.009(4) 0.020(4)
C17 0.115(6) 0.063(5) 0.108(8) 0.013(5) 0.003(6) -0.005(5)

loop_
_atom_type_symbol
_atom_type_description
_atom_type_scat_dispersion_real
_atom_type_scat_dispersion_imag
_atom_type_scat_source
C C 0.0070 0.0030 'International Tables Vol C Tables 4.2.6.8 and 6.1.1.4'
H H 0.0000 0.0000 'International Tables Vol C Tables 4.2.6.8 and 6.1.1.4'
N N 0.0130 0.0070 'International Tables Vol C Tables 4.2.6.8 and 6.1.1.4'
O O 0.0210 0.0120 'International Tables Vol C Tables 4.2.6.8 and 6.1.1.4'

loop_
_geom_angle_atom_site_label_1
_geom_angle_atom_site_label_2
_geom_angle_atom_site_label_3
_geom_angle
C16 O3 C13 108.4(6)
C2 N1 C5 111.4(5)
C2 N1 C6 125.3(5)
C5 N1 C6 123.2(5)
C3 N2 C12 110.4(6)
C3 N2 H2 109.2
C12 N2 H2 109.5
O1 C2 N1 123.7(6)
O1 C2 C3 127.6(5)
N1 C2 C3 108.7(6)
N2 C3 C2 113.5(5)
N2 C3 C4 121.6(7)
C2 C3 C4 104.6(5)
N2 C3 H3 105.3
C2 C3 H3 105.3
C4 C3 H3 105.3
C5 C4 C3 104.8(6)
C5 C4 H4A 110.8
C3 C4 H4A 110.8
C5 C4 H4B 110.8
C3 C4 H4B 110.8
H4A C4 H4B 108.9
O2 C5 N1 123.8(6)
O2 C5 C4 127.5(7)
N1 C5 C4 108.6(5)
C11 C6 N1 120.7(6)
C11 C6 C7 117.4(6)
N1 C6 C7 121.8(6)
C8 C7 C6 120.1(6)
C8 C7 H7 120.0
C6 C7 H7 120.0
C7 C8 C9 122.0(8)
C7 C8 H8 119.0
C9 C8 H8 119.0
C8 C9 C10 117.8(7)
C8 C9 H9 121.1
C10 C9 H9 121.1
C11 C10 C9 120.7(7)
C11 C10 H10 119.6
C9 C10 H10 119.6
C10 C11 C6 121.9(7)
C10 C11 H11 119.1
C6 C11 H11 119.1
C13 C12 N2 116.7(7)
C13 C12 H12A 108.1
N2 C12 H12A 108.1
C13 C12 H12B 108.1
N2 C12 H12B 108.1
H12A C12 H12B 107.3
C14 C13 O3 107.4(8)
C14 C13 C12 135.5(8)
O3 C13 C12 116.5(7)
C13 C14 C15 107.3(8)
C13 C14 H14 126.3
C15 C14 H14 126.3
C16 C15 C14 108.4(9)
C16 C15 H15 125.8
C14 C15 H15 125.8
C15 C16 O3 108.2(8)
C15 C16 C17 135.6(9)
O3 C16 C17 116.2(6)
C16 C17 H17A 109.5
C16 C17 H17B 109.5
H17A C17 H17B 109.5
C16 C17 H17C 109.5
H17A C17 H17C 109.5
H17B C17 H17C 109.5

loop_
_geom_bond_atom_site_label_1
_geom_bond_atom_site_label_2
_geom_bond_distance
O1 C2 1.216(7)
O2 C5 1.221(7)
O3 C16 1.361(10)
O3 C13 1.406(9)
N1 C2 1.396(7)
N1 C5 1.400(8)
N1 C6 1.402(8)
N2 C3 1.399(8)
N2 C12 1.486(9)
N2 H2 0.9211
C2 C3 1.506(10)
C3 C4 1.521(10)
C3 H3 1.0000
C4 C5 1.498(9)
C4 H4A 0.9900
C4 H4B 0.9900
C6 C11 1.397(9)
C6 C7 1.407(10)
C7 C8 1.372(9)
C7 H7 0.9500
C8 C9 1.379(11)
C8 H8 0.9500
C9 C10 1.402(11)
C9 H9 0.9500
C10 C11 1.356(9)
C10 H10 0.9500
C11 H11 0.9500
C12 C13 1.475(12)
C12 H12A 0.9900
C12 H12B 0.9900
C13 C14 1.354(12)
C14 C15 1.412(13)
C14 H14 0.9500
C15 C16 1.354(11)
C15 H15 0.9500
C16 C17 1.468(12)
C17 H17A 0.9800
C17 H17B 0.9800
C17 H17C 0.9800

loop_
_geom_hbond_atom_site_label_D
_geom_hbond_atom_site_label_H
_geom_hbond_atom_site_label_A
_geom_hbond_distance_DH
_geom_hbond_distance_HA
_geom_hbond_distance_DA
_geom_hbond_angle_DHA
_geom_hbond_site_symmetry_A
N2 H2 O1 0.92 2.58 3.295(7) 135 4
N2 H2 N2 0.92 2.48 3.287(6) 146 4
C7 H7 O2 0.95 2.37 3.307(8) 170 1_554
C12 H12A O3 0.99 2.38 3.363(10) 175 4

loop_
_geom_torsion_atom_site_label_1
_geom_torsion_atom_site_label_2
_geom_torsion_atom_site_label_3
_geom_torsion_atom_site_label_4
_geom_torsion
C5 N1 C2 O1 -178.6(5)
C6 N1 C2 O1 -1.9(8)
C5 N1 C2 C3 2.6(7)
C6 N1 C2 C3 179.3(6)
C12 N2 C3 C2 -173.3(6)
C12 N2 C3 C4 60.5(8)
O1 C2 C3 N2 36.3(10)
N1 C2 C3 N2 -145.0(6)
O1 C2 C3 C4 170.9(6)
N1 C2 C3 C4 -10.3(7)
N2 C3 C4 C5 143.6(6)
C2 C3 C4 C5 13.5(7)
C2 N1 C5 O2 -173.8(6)
C6 N1 C5 O2 9.4(9)
C2 N1 C5 C4 6.5(7)
C6 N1 C5 C4 -170.3(5)
C3 C4 C5 O2 167.7(6)
C3 C4 C5 N1 -12.6(7)
C2 N1 C6 C11 -114.0(6)
C5 N1 C6 C11 62.3(8)
C2 N1 C6 C7 67.0(8)
C5 N1 C6 C7 -116.6(7)
C11 C6 C7 C8 0.6(9)
N1 C6 C7 C8 179.6(6)
C6 C7 C8 C9 -3.7(11)
C7 C8 C9 C10 4.2(11)
C8 C9 C10 C11 -1.6(10)
C9 C10 C11 C6 -1.4(10)
N1 C6 C11 C10 -177.1(5)
C7 C6 C11 C10 1.9(9)
C3 N2 C12 C13 79.7(9)
C16 O3 C13 C14 -4.3(9)
C16 O3 C13 C12 -177.0(6)
N2 C12 C13 C14 -76.3(13)
N2 C12 C13 O3 93.7(8)
O3 C13 C14 C15 5.9(10)
C12 C13 C14 C15 176.6(9)
C13 C14 C15 C16 -5.4(11)
C14 C15 C16 O3 2.7(10)
C14 C15 C16 C17 -178.0(10)
C13 O3 C16 C15 0.9(9)
C13 O3 C16 C17 -178.5(7)
